data_7062674
loop_
_publ_author_name
'Schumann, Erik'
'B\"ohme, Uwe'
'Brendler, Erica'
'Mertens, Florian'

_publ_section_title
;
 Syntheses and ligand exchange experiments of N,N-dialkylcarbamate bridged
 {Al3(\m3-O)}7+ complexes
;
_journal_issue 36
_journal_name_full 'New Journal of Chemistry'
_journal_page_first 16981
_journal_page_last 16992
_journal_paper_doi 10.1039/D3NJ02389C
_journal_volume 47
_journal_year 2023
_chemical_formula_moiety 'C45 H63 Al3 N9 O13, 4(C H Cl3), Cl'
_chemical_formula_sum 'C49 H67 Al3 Cl13 N9 O13'
_chemical_formula_weight 1531.90
_chemical_melting_point 455
_space_group_crystal_system monoclinic
_space_group_IT_number 14
_space_group_name_Hall '-P 2yn'
_space_group_name_H-M_alt 'P 1 21/n 1'
_atom_sites_solution_hydrogens geom
_atom_sites_solution_primary direct
_audit_creation_method SHELXL-2017/1
_audit_update_record
;
2023-04-19 deposited with the CCDC.	2023-08-09 downloaded from the CCDC.
;
_cell_angle_alpha 90
_cell_angle_beta 91.8100(10)
_cell_angle_gamma 90
_cell_formula_units_Z 4
_cell_length_a 12.8674(2)
_cell_length_b 25.1293(4)
_cell_length_c 22.9381(3)
_cell_measurement_reflns_used 165289
_cell_measurement_temperature 183(2)
_cell_measurement_theta_max 28.09
_cell_measurement_theta_min 1.58
_cell_volume 7413.31(19)
_computing_cell_refinement 'STOE X-AREA'
_computing_data_collection 'STOE X-AREA'
_computing_data_reduction 'STOE X-RED'
_computing_molecular_graphics 'ORTEP3 (Farrugia, 1997)'
_computing_publication_material 'SHELXL-2017/1 (Sheldrick, 2015b)'
_computing_structure_refinement 'SHELXL-2017/1 (Sheldrick, 2015b)'
_computing_structure_solution 'SHELXT (Sheldrick, 2015a)'
_diffrn_ambient_temperature 183
_diffrn_detector 'image plate (34 cm diameter)'
_diffrn_detector_area_resol_mean 6.67
_diffrn_detector_type STOE
_diffrn_measured_fraction_theta_full 0.996
_diffrn_measured_fraction_theta_max 0.997
_diffrn_measurement_details ' 394 frames, detector distance = 114 mm'
_diffrn_measurement_device '2-circle goniometer'
_diffrn_measurement_device_type 'STOE IPDS 2'
_diffrn_measurement_method 'rotation method'
_diffrn_radiation_collimation '0.5 mm diameter, monocapillary'
_diffrn_radiation_monochromator 'plane graphite'
_diffrn_radiation_polarisn_norm 0
_diffrn_radiation_type 'Mo K\a'
_diffrn_radiation_wavelength 0.71073
_diffrn_reflns_av_R_equivalents 0.0358
_diffrn_reflns_av_unetI/netI 0.0140
_diffrn_reflns_Laue_measured_fraction_full 0.996
_diffrn_reflns_Laue_measured_fraction_max 0.997
_diffrn_reflns_limit_h_max 15
_diffrn_reflns_limit_h_min -16
_diffrn_reflns_limit_k_max 32
_diffrn_reflns_limit_k_min -32
_diffrn_reflns_limit_l_max 29
_diffrn_reflns_limit_l_min -29
_diffrn_reflns_number 130269
_diffrn_reflns_point_group_measured_fraction_full 0.996
_diffrn_reflns_point_group_measured_fraction_max 0.997
_diffrn_reflns_theta_full 25.242
_diffrn_reflns_theta_max 27.499
_diffrn_reflns_theta_min 1.779
_diffrn_source 'sealed X-ray tube, 12 x 0.4 mm long-fine focus'
_diffrn_source_current 40
_diffrn_source_power 2.000
_diffrn_source_voltage 50
_exptl_absorpt_coefficient_mu 0.578
_exptl_absorpt_correction_T_max 0.9608
_exptl_absorpt_correction_T_min 0.8536
_exptl_absorpt_correction_type integration
_exptl_absorpt_process_details 'X-RED; Stoe, 2009'
_exptl_crystal_colour Colourless
_exptl_crystal_density_diffrn 1.373
_exptl_crystal_description Prism
_exptl_crystal_F_000 3152
_exptl_crystal_size_max 0.450
_exptl_crystal_size_mid 0.400
_exptl_crystal_size_min 0.400
_refine_diff_density_max 0.696
_refine_diff_density_min -0.601
_refine_diff_density_rms 0.049
_refine_ls_extinction_method none
_refine_ls_goodness_of_fit_ref 1.068
_refine_ls_hydrogen_treatment constr
_refine_ls_matrix_type full
_refine_ls_number_parameters 868
_refine_ls_number_reflns 16985
_refine_ls_number_restraints 6
_refine_ls_restrained_S_all 1.068
_refine_ls_R_factor_all 0.0526
_refine_ls_R_factor_gt 0.0448
_refine_ls_shift/su_max 0.001
_refine_ls_shift/su_mean 0.000
_refine_ls_structure_factor_coef Fsqd
_refine_ls_weighting_details 'w=1/[\s^2^(Fo^2^)+(0.0482P)^2^+5.4400P] where P=(Fo^2^+2Fc^2^)/3'
_refine_ls_weighting_scheme calc
_refine_ls_wR_factor_gt 0.1082
_refine_ls_wR_factor_ref 0.1159
_reflns_Friedel_coverage 0.000
_reflns_number_gt 14773
_reflns_number_total 16985
_reflns_threshold_expression 'I > 2\s(I)'
_cod_data_source_file d3nj02389c2.cif
_cod_data_source_block es1432_sq2
_cod_depositor_comments 'Adding full bibliography for 7062672--7062674.cif.'
_cod_original_sg_symbol_H-M 'P 21/n'
_cod_database_code 7062674
_shelx_shelxl_version_number 2017/1
_shelx_space_group_comment
;
The symmetry employed for this shelxl refinement is uniquely defined
by the following loop, which should always be used as a source of
symmetry information in preference to the above space-group names.
They are only intended as comments.
;
_shelx_estimated_absorpt_t_min 0.781
_shelx_estimated_absorpt_t_max 0.802

loop_
_space_group_symop_operation_xyz
'x, y, z'
'-x+1/2, y+1/2, -z+1/2'
'-x, -y, -z'
'x-1/2, -y-1/2, z-1/2'

loop_
_atom_site_label
_atom_site_type_symbol
_atom_site_fract_x
_atom_site_fract_y
_atom_site_fract_z
_atom_site_U_iso_or_equiv
_atom_site_adp_type
_atom_site_occupancy
_atom_site_site_symmetry_order
_atom_site_calc_flag
_atom_site_refinement_flags_posn
_atom_site_refinement_flags_adp
_atom_site_refinement_flags_occupancy
_atom_site_disorder_assembly
_atom_site_disorder_group
Cl1 Cl 0.74842(4) 0.42351(2) 0.18138(2) 0.04432(12) Uani 1 1 d . . . . .
Al1 Al 0.53385(4) 0.73700(2) 0.54594(2) 0.02086(10) Uani 1 1 d . . . . .
Al2 Al 0.77276(4) 0.73870(2) 0.57896(2) 0.02025(10) Uani 1 1 d . . . . .
Al3 Al 0.69753(3) 0.73505(2) 0.44687(2) 0.02034(10) Uani 1 1 d . . . . .
O1 O 0.54984(9) 0.69123(5) 0.61060(5) 0.0295(3) Uani 1 1 d . . . . .
O2 O 0.72243(9) 0.68259(5) 0.62558(5) 0.0289(3) Uani 1 1 d . . . . .
O3 O 0.54472(9) 0.79745(5) 0.59509(6) 0.0327(3) Uani 1 1 d . . . . .
O4 O 0.71072(9) 0.78993(5) 0.62763(5) 0.0302(3) Uani 1 1 d . . . . .
O5 O 0.86064(9) 0.68817(5) 0.54456(5) 0.0299(3) Uani 1 1 d . . . . .
O6 O 0.79168(10) 0.67733(5) 0.45366(5) 0.0291(3) Uani 1 1 d . . . . .
O7 O 0.84834(10) 0.79477(5) 0.54643(5) 0.0308(3) Uani 1 1 d . . . . .
O8 O 0.80809(9) 0.78397(5) 0.45109(5) 0.0289(3) Uani 1 1 d . . . . .
O9 O 0.59407(9) 0.68561(5) 0.42261(5) 0.0312(3) Uani 1 1 d . . . . .
O10 O 0.49171(9) 0.67756(5) 0.50015(5) 0.0290(2) Uani 1 1 d . . . . .
O11 O 0.60837(9) 0.79097(5) 0.42288(5) 0.0309(3) Uani 1 1 d . . . . .
O12 O 0.48160(9) 0.78377(5) 0.48793(5) 0.0313(3) Uani 1 1 d . . . . .
O13 O 0.66803(8) 0.73660(4) 0.52402(5) 0.0208(2) Uani 1 1 d . . . . .
N1 N 0.37729(11) 0.73659(6) 0.57173(6) 0.0253(3) Uani 1 1 d . . . . .
N2 N 0.89181(11) 0.74208(6) 0.64552(6) 0.0247(3) Uani 1 1 d . . . . .
N3 N 0.73857(10) 0.73417(6) 0.35775(6) 0.0233(3) Uani 1 1 d . . . . .
N4 N 0.61213(11) 0.63991(7) 0.68259(6) 0.0317(3) Uani 1 1 d . . . . .
N5 N 0.61603(12) 0.86052(6) 0.65169(7) 0.0342(3) Uani 1 1 d . . . . .
N6 N 0.92688(12) 0.62816(7) 0.48415(6) 0.0315(3) Uani 1 1 d . . . . .
N7 N 0.93001(11) 0.84210(6) 0.47957(6) 0.0272(3) Uani 1 1 d . . . . .
N8 N 0.45344(12) 0.63413(7) 0.41712(7) 0.0343(3) Uani 1 1 d . . . . .
N9 N 0.47039(12) 0.84485(6) 0.41788(6) 0.0307(3) Uani 1 1 d . . . . .
C1 C 0.62888(12) 0.67279(6) 0.63788(7) 0.0228(3) Uani 1 1 d . . . . .
C2 C 0.62453(13) 0.81422(7) 0.62347(7) 0.0247(3) Uani 1 1 d . . . . .
C3 C 0.85702(12) 0.66615(7) 0.49462(7) 0.0234(3) Uani 1 1 d . . . . .
C4 C 0.85904(12) 0.80559(6) 0.49276(7) 0.0223(3) Uani 1 1 d . . . . .
C5 C 0.51547(12) 0.66729(6) 0.44786(7) 0.0242(3) Uani 1 1 d . . . . .
C6 C 0.52263(12) 0.80504(7) 0.44420(7) 0.0244(3) Uani 1 1 d . . . . .
C7 C 0.32898(13) 0.69096(8) 0.58514(8) 0.0299(3) Uani 1 1 d . . . . .
H7 H 0.366773 0.658561 0.583318 0.036 Uiso 1 1 calc R U . . .
C8 C 0.22665(14) 0.68930(9) 0.60146(9) 0.0378(4) Uani 1 1 d . . . . .
H8 H 0.195082 0.656416 0.611095 0.045 Uiso 1 1 calc R U . . .
C9 C 0.17110(15) 0.73605(10) 0.60354(9) 0.0415(5) Uani 1 1 d . . . . .
H9 H 0.100096 0.735857 0.613711 0.050 Uiso 1 1 calc R U . . .
C10 C 0.22006(14) 0.78295(9) 0.59068(8) 0.0369(4) Uani 1 1 d . . . . .
H10 H 0.183695 0.815773 0.592580 0.044 Uiso 1 1 calc R U . . .
C11 C 0.32270(13) 0.78190(8) 0.57496(7) 0.0298(3) Uani 1 1 d . . . . .
H11 H 0.355958 0.814527 0.566077 0.036 Uiso 1 1 calc R U . . .
C12 C 0.92531(13) 0.78940(8) 0.66617(7) 0.0297(3) Uani 1 1 d . . . . .
H12 H 0.900570 0.820952 0.647616 0.036 Uiso 1 1 calc R U . . .
C13 C 0.99440(15) 0.79386(9) 0.71339(8) 0.0367(4) Uani 1 1 d . . . . .
H13 H 1.016846 0.827858 0.726822 0.044 Uiso 1 1 calc R U . . .
C14 C 1.03019(15) 0.74810(10) 0.74068(8) 0.0408(5) Uani 1 1 d . . . . .
H14 H 1.075384 0.750153 0.774162 0.049 Uiso 1 1 calc R U . . .
C15 C 0.99937(15) 0.69952(9) 0.71861(8) 0.0378(4) Uani 1 1 d . . . . .
H15 H 1.025529 0.667507 0.735512 0.045 Uiso 1 1 calc R U . . .
C16 C 0.92946(13) 0.69791(8) 0.67126(7) 0.0296(3) Uani 1 1 d . . . . .
H16 H 0.907506 0.664263 0.656559 0.036 Uiso 1 1 calc R U . . .
C17 C 0.75912(13) 0.78026(7) 0.33056(7) 0.0271(3) Uani 1 1 d . . . . .
H17 H 0.748747 0.812684 0.350860 0.033 Uiso 1 1 calc R U . . .
C18 C 0.79472(15) 0.78247(9) 0.27428(8) 0.0355(4) Uani 1 1 d . . . . .
H18 H 0.808248 0.815740 0.256384 0.043 Uiso 1 1 calc R U . . .
C19 C 0.81023(17) 0.73540(9) 0.24459(8) 0.0417(5) Uani 1 1 d . . . . .
H19 H 0.836121 0.735728 0.206265 0.050 Uiso 1 1 calc R U . . .
C20 C 0.78742(17) 0.68785(9) 0.27165(8) 0.0391(4) Uani 1 1 d . . . . .
H20 H 0.795930 0.654991 0.251889 0.047 Uiso 1 1 calc R U . . .
C21 C 0.75188(14) 0.68885(7) 0.32816(7) 0.0298(4) Uani 1 1 d . . . . .
H21 H 0.736365 0.656068 0.346592 0.036 Uiso 1 1 calc R U . . .
C22 C 0.50860(15) 0.62763(10) 0.70336(9) 0.0431(5) Uani 1 1 d . . . . .
H22A H 0.472829 0.601100 0.677911 0.052 Uiso 1 1 calc R U . . .
H22B H 0.465186 0.660072 0.705231 0.052 Uiso 1 1 calc R U . . .
C23 C 0.5315(2) 0.60524(14) 0.76348(12) 0.0694(9) Uani 1 1 d . . . . .
H23A H 0.531109 0.633780 0.793231 0.083 Uiso 1 1 calc R U . . .
H23B H 0.479446 0.578002 0.773461 0.083 Uiso 1 1 calc R U . . .
C24 C 0.6357(2) 0.58139(13) 0.76026(12) 0.0656(8) Uani 1 1 d . . . . .
H24A H 0.631054 0.544681 0.744746 0.079 Uiso 1 1 calc R U . . .
H24B H 0.670559 0.580343 0.799355 0.079 Uiso 1 1 calc R U . . .
C25 C 0.69496(16) 0.61679(9) 0.71957(9) 0.0408(5) Uani 1 1 d . . . . .
H25A H 0.734084 0.644688 0.741414 0.049 Uiso 1 1 calc R U . . .
H25B H 0.743864 0.595854 0.696253 0.049 Uiso 1 1 calc R U . . .
C26 C 0.52261(17) 0.89369(8) 0.64860(11) 0.0444(5) Uani 1 1 d . . . . .
H26A H 0.469680 0.880751 0.675613 0.053 Uiso 1 1 calc R U . . .
H26B H 0.491944 0.894751 0.608491 0.053 Uiso 1 1 calc R U . . .
C27 C 0.5642(2) 0.94779(10) 0.66712(14) 0.0663(8) Uani 1 1 d . . . . .
H27A H 0.589160 0.967882 0.633171 0.080 Uiso 1 1 calc R U . . .
H27B H 0.509999 0.968925 0.686214 0.080 Uiso 1 1 calc R U . . .
C28 C 0.6523(2) 0.93516(11) 0.70924(16) 0.0735(9) Uani 1 1 d . . . . .
H28A H 0.626346 0.927128 0.748445 0.088 Uiso 1 1 calc R U . . .
H28B H 0.701971 0.965198 0.712369 0.088 Uiso 1 1 calc R U . . .
C29 C 0.70322(18) 0.88635(9) 0.68287(12) 0.0514(6) Uani 1 1 d . . . . .
H29A H 0.758229 0.896660 0.655849 0.062 Uiso 1 1 calc R U . . .
H29B H 0.733564 0.862843 0.713585 0.062 Uiso 1 1 calc R U . . .
C30 C 1.00784(15) 0.61123(9) 0.52624(9) 0.0411(5) Uani 1 1 d . . . . .
H30A H 0.979213 0.587503 0.556224 0.049 Uiso 1 1 calc R U . . .
H30B H 1.041462 0.642207 0.545696 0.049 Uiso 1 1 calc R U . . .
C31 C 1.08391(17) 0.58163(10) 0.48850(11) 0.0499(6) Uani 1 1 d . . . . .
H31A H 1.136215 0.606222 0.472791 0.060 Uiso 1 1 calc R U . . .
H31B H 1.120171 0.553136 0.510932 0.060 Uiso 1 1 calc R U . . .
C32 C 1.01526(18) 0.55852(10) 0.43996(11) 0.0491(5) Uani 1 1 d . . . . .
H32A H 0.981609 0.525231 0.452652 0.059 Uiso 1 1 calc R U . . .
H32B H 1.055920 0.551038 0.404960 0.059 Uiso 1 1 calc R U . . .
C33 C 0.93475(15) 0.60187(8) 0.42755(8) 0.0351(4) Uani 1 1 d . . . . .
H33A H 0.958611 0.626973 0.397520 0.042 Uiso 1 1 calc R U . . .
H33B H 0.867191 0.586418 0.414463 0.042 Uiso 1 1 calc R U . . .
C34 C 1.00294(16) 0.86480(8) 0.52290(8) 0.0385(4) Uani 1 1 d . . . . .
H34A H 1.019083 0.839267 0.554789 0.046 Uiso 0.647(13) 1 calc R U P A 1
H34B H 0.975540 0.898084 0.539651 0.046 Uiso 0.647(13) 1 calc R U P A 1
H34C H 1.047617 0.836881 0.541011 0.046 Uiso 0.353(13) 1 calc R U P A 2
H34D H 0.965767 0.883729 0.553840 0.046 Uiso 0.353(13) 1 calc R U P A 2
C35A C 1.1007(4) 0.8758(3) 0.48550(17) 0.0422(12) Uani 0.647(13) 1 d . . P A 1
H35A H 1.145406 0.903979 0.502999 0.051 Uiso 0.647(13) 1 calc R U P A 1
H35B H 1.142347 0.843149 0.480051 0.051 Uiso 0.647(13) 1 calc R U P A 1
C36A C 1.0467(10) 0.8944(5) 0.4275(6) 0.055(3) Uani 0.647(13) 1 d . . P A 1
H36A H 1.022819 0.931718 0.430359 0.066 Uiso 0.647(13) 1 calc R U P A 1
H36B H 1.094361 0.891328 0.394574 0.066 Uiso 0.647(13) 1 calc R U P A 1
C35B C 1.0648(9) 0.9022(5) 0.4882(3) 0.047(3) Uani 0.353(13) 1 d . . P A 2
H35C H 1.136837 0.904734 0.504345 0.057 Uiso 0.353(13) 1 calc R U P A 2
H35D H 1.033158 0.938105 0.488059 0.057 Uiso 0.353(13) 1 calc R U P A 2
C36B C 1.0636(16) 0.8797(7) 0.4283(11) 0.040(3) Uani 0.353(13) 1 d . . P A 2
H36C H 1.117162 0.851634 0.424957 0.048 Uiso 0.353(13) 1 calc R U P A 2
H36D H 1.076331 0.907751 0.399133 0.048 Uiso 0.353(13) 1 calc R U P A 2
C37 C 0.95496(15) 0.85648(8) 0.41974(8) 0.0340(4) Uani 1 1 d . . . . .
H37A H 0.895292 0.874273 0.399624 0.041 Uiso 0.647(13) 1 calc R U P A 1
H37B H 0.974402 0.824646 0.397113 0.041 Uiso 0.647(13) 1 calc R U P A 1
H37C H 0.905572 0.883177 0.403367 0.041 Uiso 0.353(13) 1 calc R U P A 2
H37D H 0.955071 0.824864 0.393991 0.041 Uiso 0.353(13) 1 calc R U P A 2
C38 C 0.47224(18) 0.62034(10) 0.35653(9) 0.0478(6) Uani 1 1 d . . . . .
H38A H 0.541702 0.604001 0.352710 0.057 Uiso 1 1 calc R U . . .
H38B H 0.467067 0.652114 0.331080 0.057 Uiso 1 1 calc R U . . .
C39 C 0.38618(18) 0.58060(10) 0.34143(10) 0.0489(5) Uani 1 1 d . . . . .
H39A H 0.363363 0.583724 0.299947 0.059 Uiso 1 1 calc R U . . .
H39B H 0.409702 0.543681 0.349117 0.059 Uiso 1 1 calc R U . . .
C40 C 0.29927(17) 0.59597(10) 0.38135(10) 0.0469(5) Uani 1 1 d . . . . .
H40A H 0.252416 0.565449 0.387909 0.056 Uiso 1 1 calc R U . . .
H40B H 0.258010 0.625924 0.364789 0.056 Uiso 1 1 calc R U . . .
C41 C 0.35606(15) 0.61229(9) 0.43768(9) 0.0403(5) Uani 1 1 d . . . . .
H41A H 0.316301 0.639454 0.458895 0.048 Uiso 1 1 calc R U . . .
H41B H 0.368806 0.581245 0.463496 0.048 Uiso 1 1 calc R U . . .
C42 C 0.50337(17) 0.87065(9) 0.36445(8) 0.0403(4) Uani 1 1 d . . . . .
H42A H 0.521687 0.844063 0.334626 0.048 Uiso 1 1 calc R U . . .
H42B H 0.563710 0.894327 0.372247 0.048 Uiso 1 1 calc R U . . .
C43 C 0.4089(2) 0.90185(11) 0.34559(11) 0.0563(6) Uani 1 1 d . . . . .
H43A H 0.429132 0.934827 0.325254 0.068 Uiso 1 1 calc R U . . .
H43B H 0.363665 0.880484 0.318854 0.068 Uiso 1 1 calc R U . . .
C44 C 0.3542(2) 0.91471(12) 0.39940(11) 0.0611(7) Uani 1 1 d . . . . .
H44A H 0.278508 0.918332 0.391137 0.073 Uiso 1 1 calc R U . . .
H44B H 0.380644 0.948430 0.416531 0.073 Uiso 1 1 calc R U . . .
C45 C 0.37613(15) 0.86850(8) 0.44066(9) 0.0354(4) Uani 1 1 d . . . . .
H45A H 0.388043 0.881137 0.481201 0.043 Uiso 1 1 calc R U . . .
H45B H 0.317961 0.842697 0.439640 0.043 Uiso 1 1 calc R U . . .
C46A C 0.8807(9) 0.4792(4) 0.2990(5) 0.048(2) Uani 0.50(2) 1 d D . P B 3
H46A H 0.846607 0.463172 0.263335 0.058 Uiso 0.50(2) 1 calc R U P B 3
Cl2A Cl 1.0066(4) 0.45228(17) 0.30820(18) 0.0664(12) Uani 0.50(2) 1 d D . P B 3
Cl3A Cl 0.8880(4) 0.54844(18) 0.28943(14) 0.0529(10) Uani 0.50(2) 1 d D . P B 3
Cl4A Cl 0.8035(4) 0.46538(19) 0.35960(18) 0.0710(13) Uani 0.50(2) 1 d D . P B 3
C46B C 0.8520(13) 0.4735(5) 0.2981(6) 0.068(4) Uani 0.50(2) 1 d D . P B 4
H46B H 0.822122 0.458231 0.260933 0.082 Uiso 0.50(2) 1 calc R U P B 4
Cl2B Cl 0.9719(14) 0.4441(4) 0.3138(4) 0.122(3) Uani 0.50(2) 1 d D . P B 4
Cl3B Cl 0.8656(9) 0.5416(3) 0.2903(2) 0.0961(18) Uani 0.50(2) 1 d D . P B 4
Cl4B Cl 0.7694(14) 0.4588(3) 0.3551(3) 0.127(2) Uani 0.50(2) 1 d D . P B 4
C47 C 0.6049(2) 0.53311(10) 0.17902(11) 0.0563(6) Uani 1 1 d . . . . .
H47 H 0.634890 0.496853 0.173213 0.068 Uiso 1 1 calc R U . C 5
Cl5A Cl 0.6912(7) 0.5795(3) 0.1458(3) 0.0905(16) Uani 0.59(3) 1 d . . P D 5
Cl6A Cl 0.5973(7) 0.5425(5) 0.2545(3) 0.099(2) Uani 0.59(3) 1 d . . P D 5
Cl7A Cl 0.4734(5) 0.53206(16) 0.1464(3) 0.0801(11) Uani 0.59(3) 1 d . . P D 5
Cl5B Cl 0.6722(9) 0.5861(4) 0.1542(5) 0.0750(19) Uani 0.41(3) 1 d . . P D 6
Cl6B Cl 0.5822(14) 0.5483(8) 0.2505(6) 0.110(3) Uani 0.41(3) 1 d . . P D 6
Cl7B Cl 0.5000(16) 0.5316(3) 0.1392(6) 0.115(3) Uani 0.41(3) 1 d . . P D 6
C48 C 0.7094(2) 0.95331(10) 0.46439(11) 0.0529(6) Uani 1 1 d . . . . .
H48 H 0.724060 0.937124 0.425688 0.063 Uiso 1 1 calc R U . . .
Cl8 Cl 0.82371(8) 0.98000(4) 0.49357(7) 0.1150(4) Uani 1 1 d . . . . .
Cl9 Cl 0.61769(8) 1.00394(4) 0.45379(4) 0.0884(3) Uani 1 1 d . . . . .
Cl10 Cl 0.66285(9) 0.90380(3) 0.50978(4) 0.0869(3) Uani 1 1 d . . . . .
C49 C 0.6606(2) 0.57114(9) 0.53252(12) 0.0549(6) Uani 1 1 d . . . . .
H49 H 0.661549 0.610903 0.531024 0.066 Uiso 1 1 calc R U . . .
Cl11 Cl 0.67052(8) 0.54658(3) 0.46171(4) 0.0807(2) Uani 1 1 d . . . . .
Cl12 Cl 0.54391(6) 0.55069(3) 0.56172(4) 0.06755(18) Uani 1 1 d . . . . .
Cl13 Cl 0.76624(6) 0.54951(3) 0.57632(4) 0.0806(2) Uani 1 1 d . . . . .

loop_
_atom_site_aniso_label
_atom_site_aniso_U_11
_atom_site_aniso_U_22
_atom_site_aniso_U_33
_atom_site_aniso_U_23
_atom_site_aniso_U_13
_atom_site_aniso_U_12
Cl1 0.0530(3) 0.0375(2) 0.0427(3) -0.0109(2) 0.0054(2) 0.0021(2)
Al1 0.0188(2) 0.0248(2) 0.0191(2) 0.00124(17) 0.00237(16) 0.00046(17)
Al2 0.0194(2) 0.0251(2) 0.0163(2) 0.00027(17) 0.00103(16) -0.00064(17)
Al3 0.0185(2) 0.0258(2) 0.0167(2) 0.00034(17) 0.00110(16) -0.00059(17)
O1 0.0208(5) 0.0420(7) 0.0258(6) 0.0120(5) 0.0032(4) 0.0015(5)
O2 0.0221(5) 0.0351(6) 0.0293(6) 0.0098(5) -0.0003(5) -0.0023(5)
O3 0.0233(6) 0.0365(7) 0.0384(7) -0.0113(5) 0.0025(5) 0.0002(5)
O4 0.0284(6) 0.0358(7) 0.0264(6) -0.0079(5) -0.0030(5) 0.0065(5)
O5 0.0254(6) 0.0403(7) 0.0236(6) -0.0081(5) -0.0031(4) 0.0075(5)
O6 0.0323(6) 0.0343(6) 0.0204(5) -0.0016(5) -0.0014(5) 0.0089(5)
O7 0.0339(6) 0.0389(7) 0.0192(5) 0.0048(5) -0.0020(5) -0.0125(5)
O8 0.0303(6) 0.0384(7) 0.0180(5) -0.0011(5) 0.0012(4) -0.0117(5)
O9 0.0277(6) 0.0431(7) 0.0231(6) -0.0063(5) 0.0049(5) -0.0117(5)
O10 0.0275(6) 0.0347(6) 0.0250(6) -0.0041(5) 0.0059(5) -0.0065(5)
O11 0.0282(6) 0.0402(7) 0.0245(6) 0.0063(5) 0.0057(5) 0.0100(5)
O12 0.0240(6) 0.0379(7) 0.0324(6) 0.0141(5) 0.0064(5) 0.0056(5)
O13 0.0196(5) 0.0245(5) 0.0185(5) 0.0006(4) 0.0017(4) 0.0000(4)
N1 0.0215(6) 0.0329(7) 0.0216(6) 0.0021(5) 0.0022(5) 0.0012(5)
N2 0.0221(6) 0.0331(7) 0.0188(6) -0.0002(5) 0.0013(5) -0.0009(5)
N3 0.0198(6) 0.0312(7) 0.0187(6) -0.0001(5) -0.0003(5) -0.0001(5)
N4 0.0242(7) 0.0432(9) 0.0278(7) 0.0147(6) 0.0028(6) 0.0007(6)
N5 0.0337(8) 0.0276(7) 0.0410(8) -0.0098(6) -0.0009(7) 0.0034(6)
N6 0.0279(7) 0.0399(8) 0.0263(7) -0.0078(6) -0.0037(6) 0.0104(6)
N7 0.0283(7) 0.0320(7) 0.0212(6) 0.0031(5) -0.0004(5) -0.0083(6)
N8 0.0308(8) 0.0442(9) 0.0283(7) -0.0100(6) 0.0077(6) -0.0151(7)
N9 0.0282(7) 0.0359(8) 0.0282(7) 0.0106(6) 0.0060(6) 0.0086(6)
C1 0.0234(7) 0.0268(8) 0.0182(7) 0.0009(6) 0.0026(6) 0.0002(6)
C2 0.0280(8) 0.0250(8) 0.0215(7) 0.0005(6) 0.0047(6) 0.0004(6)
C3 0.0198(7) 0.0281(8) 0.0222(7) 0.0000(6) 0.0020(6) -0.0013(6)
C4 0.0211(7) 0.0246(7) 0.0211(7) 0.0014(6) 0.0010(6) 0.0006(6)
C5 0.0231(7) 0.0256(8) 0.0239(7) -0.0008(6) 0.0007(6) -0.0015(6)
C6 0.0227(7) 0.0281(8) 0.0222(7) 0.0016(6) 0.0002(6) 0.0010(6)
C7 0.0251(8) 0.0359(9) 0.0287(8) 0.0032(7) 0.0020(6) -0.0024(7)
C8 0.0273(9) 0.0504(12) 0.0358(10) 0.0035(8) 0.0040(7) -0.0089(8)
C9 0.0225(8) 0.0651(14) 0.0373(10) -0.0043(9) 0.0069(7) 0.0001(9)
C10 0.0265(9) 0.0512(12) 0.0330(9) -0.0042(8) 0.0031(7) 0.0095(8)
C11 0.0263(8) 0.0369(9) 0.0262(8) 0.0006(7) 0.0025(6) 0.0049(7)
C12 0.0274(8) 0.0371(9) 0.0244(8) -0.0033(7) -0.0005(6) -0.0038(7)
C13 0.0323(9) 0.0480(11) 0.0295(9) -0.0083(8) -0.0039(7) -0.0060(8)
C14 0.0309(9) 0.0633(13) 0.0275(9) -0.0008(9) -0.0086(7) -0.0010(9)
C15 0.0324(9) 0.0511(11) 0.0295(9) 0.0069(8) -0.0058(7) 0.0038(8)
C16 0.0258(8) 0.0369(9) 0.0259(8) 0.0029(7) -0.0006(6) 0.0002(7)
C17 0.0261(8) 0.0343(9) 0.0209(7) 0.0017(6) 0.0003(6) -0.0032(7)
C18 0.0353(9) 0.0479(11) 0.0235(8) 0.0054(7) 0.0036(7) -0.0053(8)
C19 0.0437(11) 0.0600(13) 0.0217(8) 0.0004(8) 0.0058(7) 0.0011(10)
C20 0.0479(11) 0.0454(11) 0.0242(8) -0.0078(8) 0.0027(8) 0.0058(9)
C21 0.0325(9) 0.0338(9) 0.0230(8) -0.0024(7) -0.0003(6) 0.0023(7)
C22 0.0305(9) 0.0610(13) 0.0383(10) 0.0212(10) 0.0096(8) -0.0006(9)
C23 0.0509(14) 0.107(2) 0.0506(14) 0.0466(15) 0.0118(11) 0.0004(14)
C24 0.0503(14) 0.089(2) 0.0570(15) 0.0475(15) 0.0018(11) -0.0016(13)
C25 0.0344(10) 0.0517(12) 0.0360(10) 0.0211(9) -0.0043(8) -0.0004(9)
C26 0.0454(11) 0.0327(10) 0.0551(13) -0.0097(9) 0.0024(10) 0.0116(9)
C27 0.0805(19) 0.0329(12) 0.085(2) -0.0159(12) 0.0013(16) 0.0123(12)
C28 0.0729(18) 0.0489(15) 0.098(2) -0.0387(15) -0.0113(16) 0.0040(13)
C29 0.0461(12) 0.0422(12) 0.0653(15) -0.0247(11) -0.0082(11) -0.0020(10)
C30 0.0302(9) 0.0561(12) 0.0364(10) -0.0089(9) -0.0092(8) 0.0164(9)
C31 0.0343(10) 0.0604(14) 0.0543(13) -0.0165(11) -0.0075(9) 0.0205(10)
C32 0.0455(12) 0.0500(13) 0.0514(13) -0.0171(10) -0.0058(10) 0.0201(10)
C33 0.0353(9) 0.0408(10) 0.0292(9) -0.0102(7) 0.0007(7) 0.0098(8)
C34 0.0434(11) 0.0418(10) 0.0298(9) 0.0030(8) -0.0069(8) -0.0174(9)
C35A 0.0320(19) 0.054(3) 0.0400(18) 0.0073(18) -0.0012(14) -0.0199(19)
C36A 0.054(6) 0.074(6) 0.037(3) 0.022(5) -0.007(3) -0.034(4)
C35B 0.041(5) 0.053(5) 0.047(4) 0.001(4) -0.005(3) -0.028(4)
C36B 0.026(4) 0.046(7) 0.050(6) 0.015(5) 0.003(4) -0.012(4)
C37 0.0340(9) 0.0425(10) 0.0255(8) 0.0062(7) 0.0026(7) -0.0126(8)
C38 0.0494(12) 0.0638(14) 0.0308(10) -0.0169(9) 0.0084(9) -0.0257(11)
C39 0.0469(12) 0.0574(14) 0.0425(11) -0.0179(10) 0.0009(9) -0.0167(10)
C40 0.0379(11) 0.0498(12) 0.0528(13) -0.0142(10) -0.0009(9) -0.0164(9)
C41 0.0321(9) 0.0470(11) 0.0424(11) -0.0110(9) 0.0091(8) -0.0178(8)
C42 0.0443(11) 0.0487(11) 0.0282(9) 0.0152(8) 0.0053(8) 0.0090(9)
C43 0.0637(15) 0.0589(15) 0.0463(13) 0.0212(11) 0.0029(11) 0.0231(12)
C44 0.0629(15) 0.0654(16) 0.0554(14) 0.0251(12) 0.0098(12) 0.0323(13)
C45 0.0305(9) 0.0371(10) 0.0390(10) 0.0075(8) 0.0068(7) 0.0105(7)
C46A 0.073(5) 0.043(4) 0.028(3) -0.005(3) -0.009(3) 0.000(3)
Cl2A 0.0849(19) 0.0586(14) 0.0552(14) -0.0103(8) -0.0075(12) 0.0236(11)
Cl3A 0.0772(17) 0.0374(12) 0.0438(14) -0.0032(7) 0.0000(10) 0.0021(10)
Cl4A 0.104(2) 0.0668(15) 0.0429(12) 0.0028(8) 0.0083(10) -0.0180(11)
C46B 0.112(9) 0.043(4) 0.048(4) -0.011(3) -0.024(5) 0.004(5)
Cl2B 0.154(6) 0.101(3) 0.107(3) -0.021(2) -0.050(3) 0.054(4)
Cl3B 0.143(4) 0.0449(14) 0.097(3) -0.0019(12) -0.040(2) -0.007(2)
Cl4B 0.211(7) 0.100(3) 0.0707(18) 0.0133(16) 0.001(3) -0.020(4)
C47 0.0827(18) 0.0410(12) 0.0454(12) -0.0009(10) 0.0056(12) 0.0135(12)
Cl5A 0.130(3) 0.069(2) 0.0743(14) 0.0154(13) 0.026(2) -0.0055(18)
Cl6A 0.098(2) 0.154(6) 0.0452(13) -0.0262(19) 0.0065(15) 0.040(2)
Cl7A 0.0681(18) 0.073(2) 0.0983(17) 0.0284(12) -0.0106(13) -0.0043(10)
Cl5B 0.084(3) 0.0508(18) 0.089(4) 0.0071(19) -0.011(3) -0.0154(19)
Cl6B 0.149(8) 0.120(4) 0.065(4) -0.015(3) 0.044(4) 0.035(6)
Cl7B 0.099(6) 0.145(5) 0.098(3) 0.053(3) -0.034(4) -0.026(3)
C48 0.0611(15) 0.0480(13) 0.0495(13) -0.0031(10) 0.0029(11) 0.0101(11)
Cl8 0.0766(6) 0.0697(5) 0.1960(13) -0.0112(7) -0.0392(7) -0.0030(4)
Cl9 0.0904(6) 0.0836(6) 0.0906(6) -0.0009(4) -0.0060(5) 0.0415(5)
Cl10 0.1280(8) 0.0659(5) 0.0673(5) 0.0069(4) 0.0128(5) -0.0148(5)
C49 0.0603(15) 0.0329(11) 0.0719(16) -0.0026(11) 0.0078(12) -0.0025(10)
Cl11 0.1026(6) 0.0678(5) 0.0732(5) -0.0076(4) 0.0259(4) -0.0199(4)
Cl12 0.0600(4) 0.0566(4) 0.0871(5) 0.0006(3) 0.0185(3) 0.0006(3)
Cl13 0.0672(4) 0.0582(4) 0.1151(7) 0.0021(4) -0.0178(4) -0.0030(3)

loop_
_atom_type_symbol
_atom_type_description
_atom_type_scat_dispersion_real
_atom_type_scat_dispersion_imag
_atom_type_scat_source
C C 0.0033 0.0016 'International Tables Vol C Tables 4.2.6.8 and 6.1.1.4'
H H 0.0000 0.0000 'International Tables Vol C Tables 4.2.6.8 and 6.1.1.4'
N N 0.0061 0.0033 'International Tables Vol C Tables 4.2.6.8 and 6.1.1.4'
O O 0.0106 0.0060 'International Tables Vol C Tables 4.2.6.8 and 6.1.1.4'
Al Al 0.0645 0.0514 'International Tables Vol C Tables 4.2.6.8 and 6.1.1.4'
Cl Cl 0.1484 0.1585 'International Tables Vol C Tables 4.2.6.8 and 6.1.1.4'

loop_
_exptl_crystal_face_index_h
_exptl_crystal_face_index_k
_exptl_crystal_face_index_l
_exptl_crystal_face_perp_dist
30 -1 -5 0.1362
8 -30 9 0.0629
4 -15 -5 0.0763
22 1 -30 0.1391
0 1 0 0.0612
-1 -3 30 0.1771
-1 -5 0 0.0909
-5 30 -9 0.0625
-8 30 3 0.0548
-9 0 10 0.1105
0 -1 -30 0.1707

loop_
_geom_angle_atom_site_label_1
_geom_angle_atom_site_label_2
_geom_angle_atom_site_label_3
_geom_angle
_geom_angle_site_symmetry_1
_geom_angle_site_symmetry_3
_geom_angle_publ_flag
O13 Al1 O1 97.69(5) . . ?
O13 Al1 O12 97.43(5) . . ?
O1 Al1 O12 164.87(6) . . ?
O13 Al1 O3 96.69(5) . . ?
O1 Al1 O3 90.97(6) . . ?
O12 Al1 O3 86.46(6) . . ?
O13 Al1 O10 95.75(5) . . ?
O1 Al1 O10 88.70(6) . . ?
O12 Al1 O10 90.61(6) . . ?
O3 Al1 O10 167.49(6) . . ?
O13 Al1 N1 179.39(6) . . ?
O1 Al1 N1 81.85(5) . . ?
O12 Al1 N1 83.05(5) . . ?
O3 Al1 N1 83.72(6) . . ?
O10 Al1 N1 83.85(6) . . ?
O13 Al2 O7 97.37(5) . . ?
O13 Al2 O5 97.55(5) . . ?
O7 Al2 O5 90.80(6) . . ?
O13 Al2 O2 96.35(5) . . ?
O7 Al2 O2 166.29(6) . . ?
O5 Al2 O2 87.44(6) . . ?
O13 Al2 O4 96.39(5) . . ?
O7 Al2 O4 87.57(6) . . ?
O5 Al2 O4 166.06(6) . . ?
O2 Al2 O4 90.87(6) . . ?
O13 Al2 N2 178.03(6) . . ?
O7 Al2 N2 83.41(6) . . ?
O5 Al2 N2 84.24(5) . . ?
O2 Al2 N2 82.88(5) . . ?
O4 Al2 N2 81.81(5) . . ?
O13 Al3 O8 96.69(5) . . ?
O13 Al3 O11 97.13(5) . . ?
O8 Al3 O11 88.87(6) . . ?
O13 Al3 O9 97.67(5) . . ?
O8 Al3 O9 165.64(6) . . ?
O11 Al3 O9 89.29(6) . . ?
O13 Al3 O6 95.10(5) . . ?
O8 Al3 O6 90.89(6) . . ?
O11 Al3 O6 167.72(6) . . ?
O9 Al3 O6 87.90(6) . . ?
O13 Al3 N3 177.58(6) . . ?
O8 Al3 N3 81.14(5) . . ?
O11 Al3 N3 83.95(5) . . ?
O9 Al3 N3 84.51(5) . . ?
O6 Al3 N3 83.89(5) . . ?
C1 O1 Al1 132.80(11) . . ?
C1 O2 Al2 127.81(11) . . ?
C2 O3 Al1 127.90(11) . . ?
C2 O4 Al2 131.79(11) . . ?
C3 O5 Al2 131.55(11) . . ?
C3 O6 Al3 129.51(11) . . ?
C4 O7 Al2 128.12(11) . . ?
C4 O8 Al3 133.89(11) . . ?
C5 O9 Al3 131.93(11) . . ?
C5 O10 Al1 127.49(11) . . ?
C6 O11 Al3 128.52(11) . . ?
C6 O12 Al1 132.42(11) . . ?
Al1 O13 Al2 119.95(6) . . ?
Al1 O13 Al3 119.93(6) . . ?
Al2 O13 Al3 120.11(6) . . ?
C11 N1 C7 117.68(15) . . ?
C11 N1 Al1 121.05(12) . . ?
C7 N1 Al1 121.26(12) . . ?
C16 N2 C12 117.99(15) . . ?
C16 N2 Al2 121.63(12) . . ?
C12 N2 Al2 120.16(12) . . ?
C21 N3 C17 117.83(14) . . ?
C21 N3 Al3 122.36(12) . . ?
C17 N3 Al3 119.65(11) . . ?
C1 N4 C25 123.88(15) . . ?
C1 N4 C22 123.36(15) . . ?
C25 N4 C22 112.47(14) . . ?
C2 N5 C26 123.51(16) . . ?
C2 N5 C29 123.31(16) . . ?
C26 N5 C29 112.77(16) . . ?
C3 N6 C30 123.92(15) . . ?
C3 N6 C33 123.16(14) . . ?
C30 N6 C33 112.77(14) . . ?
C4 N7 C34 122.89(14) . . ?
C4 N7 C37 123.59(14) . . ?
C34 N7 C37 112.71(14) . . ?
C5 N8 C41 124.55(15) . . ?
C5 N8 C38 122.35(15) . . ?
C41 N8 C38 112.84(15) . . ?
C6 N9 C42 123.70(15) . . ?
C6 N9 C45 123.59(14) . . ?
C42 N9 C45 112.68(14) . . ?
O1 C1 O2 124.90(14) . . ?
O1 C1 N4 117.28(14) . . ?
O2 C1 N4 117.81(14) . . ?
O4 C2 O3 124.77(15) . . ?
O4 C2 N5 117.87(15) . . ?
O3 C2 N5 117.35(15) . . ?
O5 C3 O6 125.01(15) . . ?
O5 C3 N6 117.80(14) . . ?
O6 C3 N6 117.19(14) . . ?
O8 C4 O7 124.76(15) . . ?
O8 C4 N7 117.76(14) . . ?
O7 C4 N7 117.48(14) . . ?
O9 C5 O10 125.13(15) . . ?
O9 C5 N8 117.14(15) . . ?
O10 C5 N8 117.73(15) . . ?
O12 C6 O11 125.16(15) . . ?
O12 C6 N9 117.18(15) . . ?
O11 C6 N9 117.65(15) . . ?
N1 C7 C8 122.65(18) . . ?
N1 C7 H7 118.7 . . ?
C8 C7 H7 118.7 . . ?
C9 C8 C7 118.96(19) . . ?
C9 C8 H8 120.5 . . ?
C7 C8 H8 120.5 . . ?
C10 C9 C8 118.86(17) . . ?
C10 C9 H9 120.6 . . ?
C8 C9 H9 120.6 . . ?
C9 C10 C11 119.28(19) . . ?
C9 C10 H10 120.4 . . ?
C11 C10 H10 120.4 . . ?
N1 C11 C10 122.54(18) . . ?
N1 C11 H11 118.7 . . ?
C10 C11 H11 118.7 . . ?
N2 C12 C13 122.53(18) . . ?
N2 C12 H12 118.7 . . ?
C13 C12 H12 118.7 . . ?
C14 C13 C12 118.94(19) . . ?
C14 C13 H13 120.5 . . ?
C12 C13 H13 120.5 . . ?
C15 C14 C13 118.95(17) . . ?
C15 C14 H14 120.5 . . ?
C13 C14 H14 120.5 . . ?
C14 C15 C16 119.07(19) . . ?
C14 C15 H15 120.5 . . ?
C16 C15 H15 120.5 . . ?
N2 C16 C15 122.45(18) . . ?
N2 C16 H16 118.8 . . ?
C15 C16 H16 118.8 . . ?
N3 C17 C18 122.84(17) . . ?
N3 C17 H17 118.6 . . ?
C18 C17 H17 118.6 . . ?
C19 C18 C17 118.83(18) . . ?
C19 C18 H18 120.6 . . ?
C17 C18 H18 120.6 . . ?
C20 C19 C18 118.84(17) . . ?
C20 C19 H19 120.6 . . ?
C18 C19 H19 120.6 . . ?
C19 C20 C21 118.98(18) . . ?
C19 C20 H20 120.5 . . ?
C21 C20 H20 120.5 . . ?
N3 C21 C20 122.66(18) . . ?
N3 C21 H21 118.7 . . ?
C20 C21 H21 118.7 . . ?
N4 C22 C23 102.85(17) . . ?
N4 C22 H22A 111.2 . . ?
C23 C22 H22A 111.2 . . ?
N4 C22 H22B 111.2 . . ?
C23 C22 H22B 111.2 . . ?
H22A C22 H22B 109.1 . . ?
C24 C23 C22 104.9(2) . . ?
C24 C23 H23A 110.8 . . ?
C22 C23 H23A 110.8 . . ?
C24 C23 H23B 110.8 . . ?
C22 C23 H23B 110.8 . . ?
H23A C23 H23B 108.8 . . ?
C23 C24 C25 105.6(2) . . ?
C23 C24 H24A 110.6 . . ?
C25 C24 H24A 110.6 . . ?
C23 C24 H24B 110.6 . . ?
C25 C24 H24B 110.6 . . ?
H24A C24 H24B 108.8 . . ?
N4 C25 C24 102.69(16) . . ?
N4 C25 H25A 111.2 . . ?
C24 C25 H25A 111.2 . . ?
N4 C25 H25B 111.2 . . ?
C24 C25 H25B 111.2 . . ?
H25A C25 H25B 109.1 . . ?
N5 C26 C27 102.41(19) . . ?
N5 C26 H26A 111.3 . . ?
C27 C26 H26A 111.3 . . ?
N5 C26 H26B 111.3 . . ?
C27 C26 H26B 111.3 . . ?
H26A C26 H26B 109.2 . . ?
C28 C27 C26 104.1(2) . . ?
C28 C27 H27A 110.9 . . ?
C26 C27 H27A 110.9 . . ?
C28 C27 H27B 110.9 . . ?
C26 C27 H27B 110.9 . . ?
H27A C27 H27B 109.0 . . ?
C27 C28 C29 103.9(2) . . ?
C27 C28 H28A 111.0 . . ?
C29 C28 H28A 111.0 . . ?
C27 C28 H28B 111.0 . . ?
C29 C28 H28B 111.0 . . ?
H28A C28 H28B 109.0 . . ?
N5 C29 C28 102.62(19) . . ?
N5 C29 H29A 111.2 . . ?
C28 C29 H29A 111.2 . . ?
N5 C29 H29B 111.2 . . ?
C28 C29 H29B 111.2 . . ?
H29A C29 H29B 109.2 . . ?
N6 C30 C31 102.97(16) . . ?
N6 C30 H30A 111.2 . . ?
C31 C30 H30A 111.2 . . ?
N6 C30 H30B 111.2 . . ?
C31 C30 H30B 111.2 . . ?
H30A C30 H30B 109.1 . . ?
C32 C31 C30 103.59(17) . . ?
C32 C31 H31A 111.0 . . ?
C30 C31 H31A 111.0 . . ?
C32 C31 H31B 111.0 . . ?
C30 C31 H31B 111.0 . . ?
H31A C31 H31B 109.0 . . ?
C31 C32 C33 103.91(17) . . ?
C31 C32 H32A 111.0 . . ?
C33 C32 H32A 111.0 . . ?
C31 C32 H32B 111.0 . . ?
C33 C32 H32B 111.0 . . ?
H32A C32 H32B 109.0 . . ?
N6 C33 C32 102.87(15) . . ?
N6 C33 H33A 111.2 . . ?
C32 C33 H33A 111.2 . . ?
N6 C33 H33B 111.2 . . ?
C32 C33 H33B 111.2 . . ?
H33A C33 H33B 109.1 . . ?
N7 C34 C35B 103.1(3) . . ?
N7 C34 C35A 101.85(19) . . ?
N7 C34 H34A 111.4 . . ?
C35A C34 H34A 111.4 . . ?
N7 C34 H34B 111.4 . . ?
C35A C34 H34B 111.4 . . ?
H34A C34 H34B 109.3 . . ?
N7 C34 H34C 111.1 . . ?
C35B C34 H34C 111.1 . . ?
N7 C34 H34D 111.1 . . ?
C35B C34 H34D 111.1 . . ?
H34C C34 H34D 109.1 . . ?
C36A C35A C34 100.2(6) . . ?
C36A C35A H35A 111.7 . . ?
C34 C35A H35A 111.7 . . ?
C36A C35A H35B 111.7 . . ?
C34 C35A H35B 111.7 . . ?
H35A C35A H35B 109.5 . . ?
C37 C36A C35A 103.6(7) . . ?
C37 C36A H36A 111.0 . . ?
C35A C36A H36A 111.0 . . ?
C37 C36A H36B 111.0 . . ?
C35A C36A H36B 111.0 . . ?
H36A C36A H36B 109.0 . . ?
C34 C35B C36B 105.4(10) . . ?
C34 C35B H35C 110.7 . . ?
C36B C35B H35C 110.7 . . ?
C34 C35B H35D 110.7 . . ?
C36B C35B H35D 110.7 . . ?
H35C C35B H35D 108.8 . . ?
C35B C36B C37 104.3(14) . . ?
C35B C36B H36C 110.9 . . ?
C37 C36B H36C 110.9 . . ?
C35B C36B H36D 110.9 . . ?
C37 C36B H36D 110.9 . . ?
H36C C36B H36D 108.9 . . ?
N7 C37 C36B 101.6(10) . . ?
N7 C37 C36A 103.7(5) . . ?
N7 C37 H37A 111.0 . . ?
C36A C37 H37A 111.0 . . ?
N7 C37 H37B 111.0 . . ?
C36A C37 H37B 111.0 . . ?
H37A C37 H37B 109.0 . . ?
N7 C37 H37C 111.5 . . ?
C36B C37 H37C 111.5 . . ?
N7 C37 H37D 111.5 . . ?
C36B C37 H37D 111.5 . . ?
H37C C37 H37D 109.3 . . ?
N8 C38 C39 103.35(16) . . ?
N8 C38 H38A 111.1 . . ?
C39 C38 H38A 111.1 . . ?
N8 C38 H38B 111.1 . . ?
C39 C38 H38B 111.1 . . ?
H38A C38 H38B 109.1 . . ?
C40 C39 C38 103.90(17) . . ?
C40 C39 H39A 111.0 . . ?
C38 C39 H39A 111.0 . . ?
C40 C39 H39B 111.0 . . ?
C38 C39 H39B 111.0 . . ?
H39A C39 H39B 109.0 . . ?
C39 C40 C41 103.77(17) . . ?
C39 C40 H40A 111.0 . . ?
C41 C40 H40A 111.0 . . ?
C39 C40 H40B 111.0 . . ?
C41 C40 H40B 111.0 . . ?
H40A C40 H40B 109.0 . . ?
N8 C41 C40 102.78(16) . . ?
N8 C41 H41A 111.2 . . ?
C40 C41 H41A 111.2 . . ?
N8 C41 H41B 111.2 . . ?
C40 C41 H41B 111.2 . . ?
H41A C41 H41B 109.1 . . ?
N9 C42 C43 102.69(17) . . ?
N9 C42 H42A 111.2 . . ?
C43 C42 H42A 111.2 . . ?
N9 C42 H42B 111.2 . . ?
C43 C42 H42B 111.2 . . ?
H42A C42 H42B 109.1 . . ?
C44 C43 C42 106.09(19) . . ?
C44 C43 H43A 110.5 . . ?
C42 C43 H43A 110.5 . . ?
C44 C43 H43B 110.5 . . ?
C42 C43 H43B 110.5 . . ?
H43A C43 H43B 108.7 . . ?
C43 C44 C45 105.63(19) . . ?
C43 C44 H44A 110.6 . . ?
C45 C44 H44A 110.6 . . ?
C43 C44 H44B 110.6 . . ?
C45 C44 H44B 110.6 . . ?
H44A C44 H44B 108.7 . . ?
N9 C45 C44 103.20(16) . . ?
N9 C45 H45A 111.1 . . ?
C44 C45 H45A 111.1 . . ?
N9 C45 H45B 111.1 . . ?
C44 C45 H45B 111.1 . . ?
H45A C45 H45B 109.1 . . ?
Cl3A C46A Cl2A 110.0(6) . . ?
Cl3A C46A Cl4A 109.0(6) . . ?
Cl2A C46A Cl4A 111.5(6) . . ?
Cl3A C46A H46A 108.7 . . ?
Cl2A C46A H46A 108.7 . . ?
Cl4A C46A H46A 108.7 . . ?
Cl3B C46B Cl2B 110.5(7) . . ?
Cl3B C46B Cl4B 110.6(7) . . ?
Cl2B C46B Cl4B 108.1(7) . . ?
Cl3B C46B H46B 109.2 . . ?
Cl2B C46B H46B 109.2 . . ?
Cl4B C46B H46B 109.2 . . ?
Cl7B C47 Cl5B 104.8(5) . . ?
Cl7B C47 Cl6B 112.5(6) . . ?
Cl5B C47 Cl6B 104.5(8) . . ?
Cl6A C47 Cl5A 112.7(5) . . ?
Cl6A C47 Cl7A 109.1(4) . . ?
Cl5A C47 Cl7A 114.3(4) . . ?
Cl6A C47 H47 106.8 . . ?
Cl5A C47 H47 106.8 . . ?
Cl7A C47 H47 106.8 . . ?
Cl8 C48 Cl10 110.47(15) . . ?
Cl8 C48 Cl9 109.48(14) . . ?
Cl10 C48 Cl9 111.12(15) . . ?
Cl8 C48 H48 108.6 . . ?
Cl10 C48 H48 108.6 . . ?
Cl9 C48 H48 108.6 . . ?
Cl12 C49 Cl11 110.06(15) . . ?
Cl12 C49 Cl13 110.55(15) . . ?
Cl11 C49 Cl13 110.23(15) . . ?
Cl12 C49 H49 108.7 . . ?
Cl11 C49 H49 108.7 . . ?
Cl13 C49 H49 108.7 . . ?

loop_
_geom_bond_atom_site_label_1
_geom_bond_atom_site_label_2
_geom_bond_distance
_geom_bond_site_symmetry_2
_geom_bond_publ_flag
Al1 O13 1.8135(12) . ?
Al1 O1 1.8831(12) . ?
Al1 O12 1.8835(13) . ?
Al1 O3 1.8940(13) . ?
Al1 O10 1.8954(13) . ?
Al1 N1 2.1175(14) . ?
Al2 O13 1.8165(12) . ?
Al2 O7 1.8798(13) . ?
Al2 O5 1.8895(13) . ?
Al2 O2 1.8960(13) . ?
Al2 O4 1.8965(13) . ?
Al2 N2 2.1301(14) . ?
Al3 O13 1.8220(11) . ?
Al3 O8 1.8802(13) . ?
Al3 O11 1.8851(13) . ?
Al3 O9 1.8919(13) . ?
Al3 O6 1.8932(13) . ?
Al3 N3 2.1275(14) . ?
O1 C1 1.265(2) . ?
O2 C1 1.2692(19) . ?
O3 C2 1.270(2) . ?
O4 C2 1.267(2) . ?
O5 C3 1.272(2) . ?
O6 C3 1.272(2) . ?
O7 C4 1.2726(19) . ?
O8 C4 1.2645(19) . ?
O9 C5 1.268(2) . ?
O10 C5 1.273(2) . ?
O11 C6 1.271(2) . ?
O12 C6 1.266(2) . ?
N1 C11 1.341(2) . ?
N1 C7 1.344(2) . ?
N2 C16 1.340(2) . ?
N2 C12 1.346(2) . ?
N3 C21 1.340(2) . ?
N3 C17 1.346(2) . ?
N4 C1 1.340(2) . ?
N4 C25 1.461(2) . ?
N4 C22 1.462(2) . ?
N5 C2 1.338(2) . ?
N5 C26 1.463(2) . ?
N5 C29 1.463(3) . ?
N6 C3 1.338(2) . ?
N6 C30 1.461(2) . ?
N6 C33 1.463(2) . ?
N7 C4 1.336(2) . ?
N7 C34 1.461(2) . ?
N7 C37 1.464(2) . ?
N8 C5 1.339(2) . ?
N8 C41 1.460(2) . ?
N8 C38 1.460(2) . ?
N9 C6 1.338(2) . ?
N9 C42 1.461(2) . ?
N9 C45 1.462(2) . ?
C7 C8 1.381(2) . ?
C7 H7 0.9500 . ?
C8 C9 1.377(3) . ?
C8 H8 0.9500 . ?
C9 C10 1.373(3) . ?
C9 H9 0.9500 . ?
C10 C11 1.380(2) . ?
C10 H10 0.9500 . ?
C11 H11 0.9500 . ?
C12 C13 1.384(2) . ?
C12 H12 0.9500 . ?
C13 C14 1.381(3) . ?
C13 H13 0.9500 . ?
C14 C15 1.375(3) . ?
C14 H14 0.9500 . ?
C15 C16 1.389(2) . ?
C15 H15 0.9500 . ?
C16 H16 0.9500 . ?
C17 C18 1.384(2) . ?
C17 H17 0.9500 . ?
C18 C19 1.382(3) . ?
C18 H18 0.9500 . ?
C19 C20 1.382(3) . ?
C19 H19 0.9500 . ?
C20 C21 1.388(2) . ?
C20 H20 0.9500 . ?
C21 H21 0.9500 . ?
C22 C23 1.510(3) . ?
C22 H22A 0.9900 . ?
C22 H22B 0.9900 . ?
C23 C24 1.472(4) . ?
C23 H23A 0.9900 . ?
C23 H23B 0.9900 . ?
C24 C25 1.513(3) . ?
C24 H24A 0.9900 . ?
C24 H24B 0.9900 . ?
C25 H25A 0.9900 . ?
C25 H25B 0.9900 . ?
C26 C27 1.517(3) . ?
C26 H26A 0.9900 . ?
C26 H26B 0.9900 . ?
C27 C28 1.500(4) . ?
C27 H27A 0.9900 . ?
C27 H27B 0.9900 . ?
C28 C29 1.525(3) . ?
C28 H28A 0.9900 . ?
C28 H28B 0.9900 . ?
C29 H29A 0.9900 . ?
C29 H29B 0.9900 . ?
C30 C31 1.521(3) . ?
C30 H30A 0.9900 . ?
C30 H30B 0.9900 . ?
C31 C32 1.515(3) . ?
C31 H31A 0.9900 . ?
C31 H31B 0.9900 . ?
C32 C33 1.524(3) . ?
C32 H32A 0.9900 . ?
C32 H32B 0.9900 . ?
C33 H33A 0.9900 . ?
C33 H33B 0.9900 . ?
C34 C35B 1.480(7) . ?
C34 C35A 1.569(5) . ?
C34 H34A 0.9900 . ?
C34 H34B 0.9900 . ?
C34 H34C 0.9900 . ?
C34 H34D 0.9900 . ?
C35A C36A 1.554(13) . ?
C35A H35A 0.9900 . ?
C35A H35B 0.9900 . ?
C36A C37 1.523(13) . ?
C36A H36A 0.9900 . ?
C36A H36B 0.9900 . ?
C35B C36B 1.48(3) . ?
C35B H35C 0.9900 . ?
C35B H35D 0.9900 . ?
C36B C37 1.52(2) . ?
C36B H36C 0.9900 . ?
C36B H36D 0.9900 . ?
C37 H37A 0.9900 . ?
C37 H37B 0.9900 . ?
C37 H37C 0.9900 . ?
C37 H37D 0.9900 . ?
C38 C39 1.523(3) . ?
C38 H38A 0.9900 . ?
C38 H38B 0.9900 . ?
C39 C40 1.518(3) . ?
C39 H39A 0.9900 . ?
C39 H39B 0.9900 . ?
C40 C41 1.521(3) . ?
C40 H40A 0.9900 . ?
C40 H40B 0.9900 . ?
C41 H41A 0.9900 . ?
C41 H41B 0.9900 . ?
C42 C43 1.499(3) . ?
C42 H42A 0.9900 . ?
C42 H42B 0.9900 . ?
C43 C44 1.476(4) . ?
C43 H43A 0.9900 . ?
C43 H43B 0.9900 . ?
C44 C45 1.519(3) . ?
C44 H44A 0.9900 . ?
C44 H44B 0.9900 . ?
C45 H45A 0.9900 . ?
C45 H45B 0.9900 . ?
C46A Cl3A 1.756(9) . ?
C46A Cl2A 1.763(10) . ?
C46A Cl4A 1.769(9) . ?
C46A H46A 1.0000 . ?
C46B Cl3B 1.729(10) . ?
C46B Cl2B 1.738(11) . ?
C46B Cl4B 1.752(11) . ?
C46B H46B 1.0000 . ?
C47 Cl7B 1.606(13) . ?
C47 Cl5B 1.696(8) . ?
C47 Cl6B 1.716(13) . ?
C47 Cl6A 1.754(8) . ?
C47 Cl5A 1.796(6) . ?
C47 Cl7A 1.828(7) . ?
C47 H47 1.0000 . ?
C48 Cl8 1.732(3) . ?
C48 Cl10 1.741(3) . ?
C48 Cl9 1.747(3) . ?
C48 H48 1.0000 . ?
C49 Cl12 1.741(3) . ?
C49 Cl11 1.746(3) . ?
C49 Cl13 1.751(3) . ?
C49 H49 1.0000 . ?

loop_
_geom_hbond_atom_site_label_D
_geom_hbond_atom_site_label_H
_geom_hbond_atom_site_label_A
_geom_hbond_distance_DH
_geom_hbond_distance_HA
_geom_hbond_distance_DA
_geom_hbond_angle_DHA
_geom_hbond_site_symmetry_A
_geom_hbond_publ_flag
C10 H10 Cl5A^e 0.95 2.90 3.703(7) 142.8 4_576 yes
C10 H10 Cl5B^f 0.95 2.85 3.660(8) 143.9 4_576 yes
C17 H17 Cl1 0.95 2.88 3.6114(19) 134.4 2_655 yes
C27 H27B Cl3A^c 0.99 2.91 3.664(5) 133.2 4_576 yes
C30 H30A Cl13 0.99 2.95 3.690(2) 132.1 . yes
C33 H33B Cl11 0.99 2.96 3.778(2) 140.8 . yes
C35A^a H35A^a Cl8 0.99 2.94 3.779(6) 142.8 3_776 yes
C35B^b H35D^b Cl8 0.99 2.90 3.672(15) 135.5 . yes
C35B^b H35D^b Cl8 0.99 2.78 3.311(9) 113.8 3_776 yes
C37 H37A^a Cl1 0.99 2.86 3.832(2) 166.9 2_655 yes
C38 H38A Cl6A^e 0.99 2.84 3.482(10) 123.1 . yes
C38 H38A Cl6B^f 0.99 2.79 3.379(15) 118.4 . yes
C42 H42B Cl1 0.99 2.84 3.644(2) 138.6 2_655 yes
C46A^c H46A^c Cl1 1.00 2.44 3.441(13) 174.6 . yes
C46B^d H46B^d Cl1 1.00 2.21 3.208(16) 177.0 . yes
C47 H47^e Cl1 1.00 2.36 3.315(3) 160.6 . yes
C48 H48 Cl1 1.00 2.52 3.486(3) 163.4 2_655 yes

loop_
_geom_torsion_atom_site_label_1
_geom_torsion_atom_site_label_2
_geom_torsion_atom_site_label_3
_geom_torsion_atom_site_label_4
_geom_torsion
_geom_torsion_site_symmetry_1
_geom_torsion_site_symmetry_2
_geom_torsion_site_symmetry_3
_geom_torsion_site_symmetry_4
_geom_torsion_publ_flag
O13 Al1 O1 C1 11.21(17) . . . . ?
O12 Al1 O1 C1 -165.6(2) . . . . ?
O3 Al1 O1 C1 -85.68(16) . . . . ?
O10 Al1 O1 C1 106.83(16) . . . . ?
N1 Al1 O1 C1 -169.20(17) . . . . ?
O13 Al2 O2 C1 -39.36(15) . . . . ?
O7 Al2 O2 C1 140.5(2) . . . . ?
O5 Al2 O2 C1 -136.67(14) . . . . ?
O4 Al2 O2 C1 57.17(14) . . . . ?
N2 Al2 O2 C1 138.81(15) . . . . ?
O13 Al1 O3 C2 -28.47(16) . . . . ?
O1 Al1 O3 C2 69.38(15) . . . . ?
O12 Al1 O3 C2 -125.54(15) . . . . ?
O10 Al1 O3 C2 157.8(2) . . . . ?
N1 Al1 O3 C2 151.07(15) . . . . ?
O13 Al2 O4 C2 0.56(16) . . . . ?
O7 Al2 O4 C2 97.70(16) . . . . ?
O5 Al2 O4 C2 -178.8(2) . . . . ?
O2 Al2 O4 C2 -95.93(16) . . . . ?
N2 Al2 O4 C2 -178.61(16) . . . . ?
O13 Al2 O5 C3 10.28(16) . . . . ?
O7 Al2 O5 C3 -87.26(16) . . . . ?
O2 Al2 O5 C3 106.35(16) . . . . ?
O4 Al2 O5 C3 -170.4(2) . . . . ?
N2 Al2 O5 C3 -170.55(16) . . . . ?
O13 Al3 O6 C3 -36.73(15) . . . . ?
O8 Al3 O6 C3 60.07(15) . . . . ?
O11 Al3 O6 C3 148.9(3) . . . . ?
O9 Al3 O6 C3 -134.24(15) . . . . ?
N3 Al3 O6 C3 141.06(15) . . . . ?
O13 Al2 O7 C4 -34.41(15) . . . . ?
O5 Al2 O7 C4 63.30(15) . . . . ?
O2 Al2 O7 C4 145.8(2) . . . . ?
O4 Al2 O7 C4 -130.55(15) . . . . ?
N2 Al2 O7 C4 147.41(15) . . . . ?
O13 Al3 O8 C4 9.90(17) . . . . ?
O11 Al3 O8 C4 106.95(16) . . . . ?
O9 Al3 O8 C4 -170.3(2) . . . . ?
O6 Al3 O8 C4 -85.33(16) . . . . ?
N3 Al3 O8 C4 -169.00(17) . . . . ?
O13 Al3 O9 C5 12.86(17) . . . . ?
O8 Al3 O9 C5 -166.9(2) . . . . ?
O11 Al3 O9 C5 -84.24(16) . . . . ?
O6 Al3 O9 C5 107.72(16) . . . . ?
N3 Al3 O9 C5 -168.22(17) . . . . ?
O13 Al1 O10 C5 -42.48(15) . . . . ?
O1 Al1 O10 C5 -140.07(14) . . . . ?
O12 Al1 O10 C5 55.05(15) . . . . ?
O3 Al1 O10 C5 131.3(3) . . . . ?
N1 Al1 O10 C5 137.99(15) . . . . ?
O13 Al3 O11 C6 -30.79(16) . . . . ?
O8 Al3 O11 C6 -127.40(15) . . . . ?
O9 Al3 O11 C6 66.85(15) . . . . ?
O6 Al3 O11 C6 143.6(3) . . . . ?
N3 Al3 O11 C6 151.40(15) . . . . ?
O13 Al1 O12 C6 5.43(17) . . . . ?
O1 Al1 O12 C6 -177.7(2) . . . . ?
O3 Al1 O12 C6 101.73(17) . . . . ?
O10 Al1 O12 C6 -90.44(17) . . . . ?
N1 Al1 O12 C6 -174.17(17) . . . . ?
O1 Al1 O13 Al2 -40.22(8) . . . . ?
O12 Al1 O13 Al2 138.95(7) . . . . ?
O3 Al1 O13 Al2 51.67(8) . . . . ?
O10 Al1 O13 Al2 -129.68(7) . . . . ?
O1 Al1 O13 Al3 140.67(7) . . . . ?
O12 Al1 O13 Al3 -40.16(8) . . . . ?
O3 Al1 O13 Al3 -127.44(7) . . . . ?
O10 Al1 O13 Al3 51.21(8) . . . . ?
O7 Al2 O13 Al1 -129.88(7) . . . . ?
O5 Al2 O13 Al1 138.33(7) . . . . ?
O2 Al2 O13 Al1 50.08(8) . . . . ?
O4 Al2 O13 Al1 -41.51(8) . . . . ?
O7 Al2 O13 Al3 49.24(8) . . . . ?
O5 Al2 O13 Al3 -42.56(8) . . . . ?
O2 Al2 O13 Al3 -130.81(7) . . . . ?
O4 Al2 O13 Al3 137.60(7) . . . . ?
O8 Al3 O13 Al1 138.97(7) . . . . ?
O11 Al3 O13 Al1 49.27(8) . . . . ?
O9 Al3 O13 Al1 -40.97(8) . . . . ?
O6 Al3 O13 Al1 -129.53(7) . . . . ?
O8 Al3 O13 Al2 -40.14(8) . . . . ?
O11 Al3 O13 Al2 -129.84(7) . . . . ?
O9 Al3 O13 Al2 139.92(7) . . . . ?
O6 Al3 O13 Al2 51.36(8) . . . . ?
Al1 O1 C1 O2 -0.1(3) . . . . ?
Al1 O1 C1 N4 -179.15(13) . . . . ?
Al2 O2 C1 O1 17.3(2) . . . . ?
Al2 O2 C1 N4 -163.62(13) . . . . ?
C25 N4 C1 O1 -177.86(18) . . . . ?
C22 N4 C1 O1 -4.4(3) . . . . ?
C25 N4 C1 O2 3.0(3) . . . . ?
C22 N4 C1 O2 176.50(18) . . . . ?
Al2 O4 C2 O3 24.2(3) . . . . ?
Al2 O4 C2 N5 -156.87(13) . . . . ?
Al1 O3 C2 O4 -6.5(3) . . . . ?
Al1 O3 C2 N5 174.58(13) . . . . ?
C26 N5 C2 O4 177.33(18) . . . . ?
C29 N5 C2 O4 5.2(3) . . . . ?
C26 N5 C2 O3 -3.7(3) . . . . ?
C29 N5 C2 O3 -175.85(19) . . . . ?
Al2 O5 C3 O6 5.0(3) . . . . ?
Al2 O5 C3 N6 -174.82(13) . . . . ?
Al3 O6 C3 O5 11.6(3) . . . . ?
Al3 O6 C3 N6 -168.65(12) . . . . ?
C30 N6 C3 O5 -1.1(3) . . . . ?
C33 N6 C3 O5 -176.47(17) . . . . ?
C30 N6 C3 O6 179.12(18) . . . . ?
C33 N6 C3 O6 3.7(3) . . . . ?
Al3 O8 C4 O7 5.1(3) . . . . ?
Al3 O8 C4 N7 -175.63(12) . . . . ?
Al2 O7 C4 O8 10.1(3) . . . . ?
Al2 O7 C4 N7 -169.26(12) . . . . ?
C34 N7 C4 O8 -171.80(17) . . . . ?
C37 N7 C4 O8 -2.9(3) . . . . ?
C34 N7 C4 O7 7.6(3) . . . . ?
C37 N7 C4 O7 176.49(16) . . . . ?
Al3 O9 C5 O10 -4.0(3) . . . . ?
Al3 O9 C5 N8 176.73(13) . . . . ?
Al1 O10 C5 O9 22.0(3) . . . . ?
Al1 O10 C5 N8 -158.71(13) . . . . ?
C41 N8 C5 O9 -175.51(18) . . . . ?
C38 N8 C5 O9 -1.8(3) . . . . ?
C41 N8 C5 O10 5.2(3) . . . . ?
C38 N8 C5 O10 178.88(19) . . . . ?
Al1 O12 C6 O11 14.2(3) . . . . ?
Al1 O12 C6 N9 -167.00(13) . . . . ?
Al3 O11 C6 O12 1.7(3) . . . . ?
Al3 O11 C6 N9 -177.04(12) . . . . ?
C42 N9 C6 O12 -175.15(18) . . . . ?
C45 N9 C6 O12 7.1(3) . . . . ?
C42 N9 C6 O11 3.7(3) . . . . ?
C45 N9 C6 O11 -174.02(17) . . . . ?
C11 N1 C7 C8 0.4(3) . . . . ?
Al1 N1 C7 C8 -179.25(14) . . . . ?
N1 C7 C8 C9 0.7(3) . . . . ?
C7 C8 C9 C10 -1.6(3) . . . . ?
C8 C9 C10 C11 1.2(3) . . . . ?
C7 N1 C11 C10 -0.8(3) . . . . ?
Al1 N1 C11 C10 178.92(14) . . . . ?
C9 C10 C11 N1 -0.1(3) . . . . ?
C16 N2 C12 C13 -1.6(3) . . . . ?
Al2 N2 C12 C13 173.10(14) . . . . ?
N2 C12 C13 C14 -0.3(3) . . . . ?
C12 C13 C14 C15 2.6(3) . . . . ?
C13 C14 C15 C16 -3.0(3) . . . . ?
C12 N2 C16 C15 1.3(3) . . . . ?
Al2 N2 C16 C15 -173.38(14) . . . . ?
C14 C15 C16 N2 1.0(3) . . . . ?
C21 N3 C17 C18 -1.1(2) . . . . ?
Al3 N3 C17 C18 174.41(13) . . . . ?
N3 C17 C18 C19 -0.2(3) . . . . ?
C17 C18 C19 C20 1.4(3) . . . . ?
C18 C19 C20 C21 -1.4(3) . . . . ?
C17 N3 C21 C20 1.2(3) . . . . ?
Al3 N3 C21 C20 -174.22(14) . . . . ?
C19 C20 C21 N3 0.1(3) . . . . ?
C1 N4 C22 C23 -162.2(2) . . . . ?
C25 N4 C22 C23 12.0(3) . . . . ?
N4 C22 C23 C24 -28.4(3) . . . . ?
C22 C23 C24 C25 34.8(3) . . . . ?
C1 N4 C25 C24 -177.2(2) . . . . ?
C22 N4 C25 C24 8.7(3) . . . . ?
C23 C24 C25 N4 -26.6(3) . . . . ?
C2 N5 C26 C27 -159.5(2) . . . . ?
C29 N5 C26 C27 13.4(3) . . . . ?
N5 C26 C27 C28 -31.5(3) . . . . ?
C26 C27 C28 C29 38.3(3) . . . . ?
C2 N5 C29 C28 -177.3(2) . . . . ?
C26 N5 C29 C28 9.8(3) . . . . ?
C27 C28 C29 N5 -29.4(3) . . . . ?
C3 N6 C30 C31 -163.08(19) . . . . ?
C33 N6 C30 C31 12.7(2) . . . . ?
N6 C30 C31 C32 -30.8(3) . . . . ?
C30 C31 C32 C33 37.8(3) . . . . ?
C3 N6 C33 C32 -173.72(18) . . . . ?
C30 N6 C33 C32 10.4(2) . . . . ?
C31 C32 C33 N6 -29.5(2) . . . . ?
C4 N7 C34 C35B 179.7(6) . . . . ?
C37 N7 C34 C35B 9.7(7) . . . . ?
C4 N7 C34 C35A 148.2(3) . . . . ?
C37 N7 C34 C35A -21.8(3) . . . . ?
N7 C34 C35A C36A 37.7(7) . . . . ?
C34 C35A C36A C37 -41.2(9) . . . . ?
N7 C34 C35B C36B -28.5(12) . . . . ?
C34 C35B C36B C37 36.9(14) . . . . ?
C4 N7 C37 C36B -157.6(6) . . . . ?
C34 N7 C37 C36B 12.3(6) . . . . ?
C4 N7 C37 C36A -174.1(5) . . . . ?
C34 N7 C37 C36A -4.1(5) . . . . ?
C35B C36B C37 N7 -29.5(12) . . . . ?
C35A C36A C37 N7 28.8(8) . . . . ?
C5 N8 C38 C39 177.65(19) . . . . ?
C41 N8 C38 C39 -8.0(3) . . . . ?
N8 C38 C39 C40 27.5(3) . . . . ?
C38 C39 C40 C41 -36.9(3) . . . . ?
C5 N8 C41 C40 159.50(19) . . . . ?
C38 N8 C41 C40 -14.7(3) . . . . ?
C39 C40 C41 N8 31.4(2) . . . . ?
C6 N9 C42 C43 166.9(2) . . . . ?
C45 N9 C42 C43 -15.2(2) . . . . ?
N9 C42 C43 C44 28.5(3) . . . . ?
C42 C43 C44 C45 -31.7(3) . . . . ?
C6 N9 C45 C44 174.3(2) . . . . ?
C42 N9 C45 C44 -3.6(2) . . . . ?
C43 C44 C45 N9 21.5(3) . . . . ?
